data_7060458
loop_
_publ_author_name
'Petrov, Pavel A.'
'Laricheva, Yuliya A.'
'Sukhikh, Taisiya S.'
'Sokolov, Maxim N.'

_publ_section_title
;
 Tantalum(iv) pyrazolate: new wine in the old wineskin
;
_journal_issue 16
_journal_name_full 'New Journal of Chemistry'
_journal_page_first 7047
_journal_page_last 7051
_journal_paper_doi 10.1039/D1NJ00195G
_journal_volume 45
_journal_year 2021
_chemical_formula_moiety 'C24 H24 N16 Ta2'
_chemical_formula_sum 'C24 H24 N16 Ta2'
_chemical_formula_weight 898.49
_chemical_properties_physical Air-sensitive,Moisture-sensitive
_space_group_crystal_system monoclinic
_space_group_IT_number 14
_space_group_name_Hall '-P 2yn'
_space_group_name_H-M_alt 'P 1 21/n 1'
_atom_sites_solution_hydrogens geom
_audit_creation_date 2020-11-27
_audit_creation_method
;
Olex2 1.2
(compiled 2018.05.29 svn.r3508 for OlexSys, GUI svn.r5506)
;
_audit_update_record
;
2020-12-04 deposited with the CCDC.	2021-03-17 downloaded from the CCDC.
;
_cell_angle_alpha 90
_cell_angle_beta 96.76(3)
_cell_angle_gamma 90
_cell_formula_units_Z 4
_cell_length_a 8.4335(17)
_cell_length_b 14.985(3)
_cell_length_c 22.574(5)
_cell_measurement_reflns_used 9889
_cell_measurement_temperature 150(2)
_cell_measurement_theta_max 35.11
_cell_measurement_theta_min 2.79
_cell_volume 2833.0(10)
_computing_cell_refinement 'Bruker SAINT'
_computing_data_collection 'Bruker APEX2'
_computing_data_reduction 'Bruker SAINT'
_computing_molecular_graphics 'Olex2 (Dolomanov et al., 2009)'
_computing_publication_material 'Olex2 (Dolomanov et al., 2009)'
_computing_structure_refinement 'ShelXL (Sheldrick, 2015)'
_diffrn_ambient_temperature 150(2)
_diffrn_detector CCD
_diffrn_detector_area_resol_mean 8.33
_diffrn_detector_type 'Bruker APEXII CCD area detector'
_diffrn_measured_fraction_theta_full 0.994
_diffrn_measured_fraction_theta_max 0.994
_diffrn_measurement_device '\k-geometry diffractometer'
_diffrn_measurement_device_type 'Bruker APEX diffractometer'
_diffrn_measurement_method '\w scans'
_diffrn_radiation_monochromator graphite
_diffrn_radiation_type MoK\a
_diffrn_radiation_wavelength 0.71073
_diffrn_reflns_av_R_equivalents 0.0357
_diffrn_reflns_av_unetI/netI 0.0337
_diffrn_reflns_Laue_measured_fraction_full 0.994
_diffrn_reflns_Laue_measured_fraction_max 0.994
_diffrn_reflns_limit_h_max 11
_diffrn_reflns_limit_h_min -8
_diffrn_reflns_limit_k_max 17
_diffrn_reflns_limit_k_min -20
_diffrn_reflns_limit_l_max 30
_diffrn_reflns_limit_l_min -30
_diffrn_reflns_number 22936
_diffrn_reflns_point_group_measured_fraction_full 0.994
_diffrn_reflns_point_group_measured_fraction_max 0.994
_diffrn_reflns_theta_full 25.242
_diffrn_reflns_theta_max 28.697
_diffrn_reflns_theta_min 2.269
_diffrn_source 'sealed tube'
_exptl_absorpt_coefficient_mu 7.766
_exptl_absorpt_correction_T_max 0.7469
_exptl_absorpt_correction_T_min 0.5198
_exptl_absorpt_correction_type multi-scan
_exptl_absorpt_process_details
'SADABS-2012/1 (Bruker,2012) was used for absorption correction. wR2(int) was 0.0922 before and 0.0494 after correction. The Ratio of minimum to maximum transmission is 0.6959. The \l/2 correction factor is 0.0015.'
_exptl_crystal_colour brown
_exptl_crystal_colour_primary brown
_exptl_crystal_density_diffrn 2.107
_exptl_crystal_description prism
_exptl_crystal_F_000 1704
_exptl_crystal_size_max 0.2
_exptl_crystal_size_mid 0.12
_exptl_crystal_size_min 0.1
_refine_diff_density_max 1.700
_refine_diff_density_min -1.210
_refine_diff_density_rms 0.145
_refine_ls_extinction_method none
_refine_ls_goodness_of_fit_ref 1.074
_refine_ls_hydrogen_treatment constr
_refine_ls_matrix_type full
_refine_ls_number_parameters 379
_refine_ls_number_reflns 7278
_refine_ls_number_restraints 0
_refine_ls_restrained_S_all 1.074
_refine_ls_R_factor_all 0.0276
_refine_ls_R_factor_gt 0.0232
_refine_ls_shift/su_max 0.002
_refine_ls_shift/su_mean 0.000
_refine_ls_structure_factor_coef Fsqd
_refine_ls_weighting_details 'w=1/[\s^2^(Fo^2^)+6.5592P] where P=(Fo^2^+2Fc^2^)/3'
_refine_ls_weighting_scheme calc
_refine_ls_wR_factor_gt 0.0525
_refine_ls_wR_factor_ref 0.0542
_reflns_Friedel_coverage 0.000
_reflns_number_gt 6525
_reflns_number_total 7278
_reflns_threshold_expression 'I > 2\s(I)'
_cod_data_source_file d1nj00195g2.cif
_cod_data_source_block 2
_cod_depositor_comments 'Adding full bibliography for 7060458.cif.'
_cod_database_code 7060458
_shelx_shelxl_version_number 2017/1
_shelx_space_group_comment
;
The symmetry employed for this shelxl refinement is uniquely defined
by the following loop, which should always be used as a source of
symmetry information in preference to the above space-group names.
They are only intended as comments.
;
_shelx_estimated_absorpt_t_max 0.511
_shelx_estimated_absorpt_t_min 0.306
_olex2_refinement_description
;
1. Fixed Uiso
 At 1.2 times of:
  All C(H) groups
2.a Aromatic/amide H refined with riding coordinates:
 C13(H13), C14(H14), C15(H15), C23(H23), C24(H24), C25(H25), C33(H33),
 C34(H34), C35(H35), C43(H43), C44(H44), C45(H45), C53(H53), C54(H54), C55(H55),
  C63(H63), C64(H64), C65(H65), C73(H73), C74(H74), C75(H75), C83(H83),
 C84(H84), C85(H85)
;
_olex2_submission_special_instructions 'No special instructions were received'

loop_
_space_group_symop_operation_xyz
'x, y, z'
'-x+1/2, y+1/2, -z+1/2'
'-x, -y, -z'
'x-1/2, -y-1/2, z-1/2'

loop_
_atom_site_label
_atom_site_type_symbol
_atom_site_fract_x
_atom_site_fract_y
_atom_site_fract_z
_atom_site_U_iso_or_equiv
_atom_site_adp_type
_atom_site_occupancy
_atom_site_site_symmetry_order
_atom_site_calc_flag
_atom_site_refinement_flags_posn
_atom_site_refinement_flags_adp
_atom_site_refinement_flags_occupancy
_atom_site_disorder_assembly
_atom_site_disorder_group
Ta1 Ta 0.92574(2) 0.27851(2) 0.18386(2) 0.01305(4) Uani 1 1 d . . . . .
Ta2 Ta 0.87728(2) 0.22769(2) 0.04571(2) 0.01369(4) Uani 1 1 d . . . . .
N11 N 1.0965(3) 0.23834(19) 0.25938(13) 0.0192(6) Uani 1 1 d . . . . .
N12 N 0.9527(4) 0.20128(19) 0.26674(13) 0.0199(6) Uani 1 1 d . . . . .
N21 N 0.9412(3) 0.40238(19) 0.23584(13) 0.0196(6) Uani 1 1 d . . . . .
N22 N 0.7975(3) 0.36357(19) 0.23903(13) 0.0200(6) Uani 1 1 d . . . . .
N31 N 0.7409(3) 0.1245(2) -0.00483(13) 0.0211(6) Uani 1 1 d . . . . .
N32 N 0.6744(4) 0.2044(2) -0.02113(13) 0.0219(6) Uani 1 1 d . . . . .
N41 N 0.9696(4) 0.2813(2) -0.03315(13) 0.0212(6) Uani 1 1 d . . . . .
N42 N 1.0355(3) 0.2002(2) -0.02234(13) 0.0212(6) Uani 1 1 d . . . . .
N51 N 1.0121(3) 0.14374(18) 0.15794(12) 0.0144(5) Uani 1 1 d . . . . .
N52 N 0.9867(3) 0.12246(18) 0.09923(12) 0.0156(5) Uani 1 1 d . . . . .
N61 N 1.1219(3) 0.32038(19) 0.13955(12) 0.0166(5) Uani 1 1 d . . . . .
N62 N 1.1069(3) 0.29678(18) 0.08126(12) 0.0167(6) Uani 1 1 d . . . . .
N71 N 0.8103(3) 0.38128(18) 0.11946(13) 0.0166(5) Uani 1 1 d . . . . .
N72 N 0.7896(3) 0.35781(19) 0.06112(12) 0.0178(6) Uani 1 1 d . . . . .
N81 N 0.7011(3) 0.21739(17) 0.15846(12) 0.0151(5) Uani 1 1 d . . . . .
N82 N 0.6774(3) 0.19447(18) 0.09967(12) 0.0152(5) Uani 1 1 d . . . . .
C13 C 0.9743(5) 0.1479(3) 0.31393(16) 0.0284(8) Uani 1 1 d . . . . .
H13 H 0.893017 0.113338 0.328677 0.034 Uiso 1 1 calc R . . . .
C14 C 1.1324(5) 0.1499(3) 0.33848(17) 0.0320(9) Uani 1 1 d . . . . .
H14 H 1.180077 0.118311 0.372503 0.038 Uiso 1 1 calc R . . . .
C15 C 1.2064(5) 0.2083(2) 0.30236(17) 0.0267(8) Uani 1 1 d . . . . .
H15 H 1.316209 0.224170 0.307378 0.032 Uiso 1 1 calc R . . . .
C23 C 0.7115(4) 0.4154(2) 0.27122(16) 0.0227(7) Uani 1 1 d . . . . .
H23 H 0.606023 0.403335 0.279823 0.027 Uiso 1 1 calc R . . . .
C24 C 0.8017(5) 0.4898(2) 0.29003(17) 0.0251(8) Uani 1 1 d . . . . .
H24 H 0.771808 0.537784 0.313885 0.030 Uiso 1 1 calc R . . . .
C25 C 0.9459(4) 0.4787(2) 0.26621(16) 0.0224(7) Uani 1 1 d . . . . .
H25 H 1.033296 0.519066 0.270919 0.027 Uiso 1 1 calc R . . . .
C33 C 0.5475(5) 0.1891(3) -0.06154(17) 0.0337(9) Uani 1 1 d . . . . .
H33 H 0.478799 0.233670 -0.080311 0.040 Uiso 1 1 calc R . . . .
C34 C 0.5326(5) 0.0985(3) -0.07154(19) 0.0402(11) Uani 1 1 d . . . . .
H34 H 0.453972 0.068854 -0.098098 0.048 Uiso 1 1 calc R . . . .
C35 C 0.6558(4) 0.0602(3) -0.03483(18) 0.0299(9) Uani 1 1 d . . . . .
H35 H 0.677022 -0.001957 -0.031347 0.036 Uiso 1 1 calc R . . . .
C43 C 1.1293(4) 0.1822(3) -0.06459(17) 0.0279(8) Uani 1 1 d . . . . .
H43 H 1.189311 0.129035 -0.067564 0.033 Uiso 1 1 calc R . . . .
C44 C 1.1242(5) 0.2545(3) -0.10350(18) 0.0341(9) Uani 1 1 d . . . . .
H44 H 1.179016 0.260660 -0.137700 0.041 Uiso 1 1 calc R . . . .
C45 C 1.0222(4) 0.3154(3) -0.08175(16) 0.0276(8) Uani 1 1 d . . . . .
H45 H 0.994322 0.372182 -0.098653 0.033 Uiso 1 1 calc R . . . .
C53 C 1.0383(4) 0.0394(2) 0.09149(15) 0.0201(7) Uani 1 1 d . . . . .
H53 H 1.032453 0.009011 0.054369 0.024 Uiso 1 1 calc R . . . .
C54 C 1.1015(4) 0.0047(2) 0.14582(16) 0.0218(7) Uani 1 1 d . . . . .
H54 H 1.147693 -0.052542 0.153647 0.026 Uiso 1 1 calc R . . . .
C55 C 1.0821(4) 0.0724(2) 0.18654(15) 0.0182(6) Uani 1 1 d . . . . .
H55 H 1.113601 0.068872 0.228292 0.022 Uiso 1 1 calc R . . . .
C63 C 1.2324(4) 0.3314(2) 0.05756(16) 0.0223(7) Uani 1 1 d . . . . .
H63 H 1.251913 0.324922 0.017186 0.027 Uiso 1 1 calc R . . . .
C64 C 1.3285(4) 0.3778(3) 0.10076(17) 0.0269(8) Uani 1 1 d . . . . .
H64 H 1.424679 0.408701 0.096231 0.032 Uiso 1 1 calc R . . . .
C65 C 1.2546(4) 0.3697(2) 0.15207(17) 0.0223(7) Uani 1 1 d . . . . .
H65 H 1.291553 0.394861 0.189824 0.027 Uiso 1 1 calc R . . . .
C73 C 0.7251(4) 0.4276(2) 0.02903(17) 0.0234(7) Uani 1 1 d . . . . .
H73 H 0.698948 0.428475 -0.013067 0.028 Uiso 1 1 calc R . . . .
C74 C 0.7032(5) 0.4973(2) 0.06706(17) 0.0264(8) Uani 1 1 d . . . . .
H74 H 0.659749 0.554526 0.056949 0.032 Uiso 1 1 calc R . . . .
C75 C 0.7588(4) 0.4653(2) 0.12350(17) 0.0224(7) Uani 1 1 d . . . . .
H75 H 0.760096 0.498140 0.159541 0.027 Uiso 1 1 calc R . . . .
C83 C 0.5287(4) 0.1625(2) 0.08849(16) 0.0199(7) Uani 1 1 d . . . . .
H83 H 0.481344 0.141213 0.050864 0.024 Uiso 1 1 calc R . . . .
C84 C 0.4541(4) 0.1650(2) 0.13994(16) 0.0218(7) Uani 1 1 d . . . . .
H84 H 0.348614 0.146414 0.144611 0.026 Uiso 1 1 calc R . . . .
C85 C 0.5665(4) 0.2003(2) 0.18300(16) 0.0197(7) Uani 1 1 d . . . . .
H85 H 0.551261 0.210930 0.223433 0.024 Uiso 1 1 calc R . . . .

loop_
_atom_site_aniso_label
_atom_site_aniso_U_11
_atom_site_aniso_U_22
_atom_site_aniso_U_33
_atom_site_aniso_U_23
_atom_site_aniso_U_13
_atom_site_aniso_U_12
Ta1 0.01165(7) 0.01081(6) 0.01669(7) -0.00169(4) 0.00172(5) -0.00130(4)
Ta2 0.01054(7) 0.01446(7) 0.01605(7) -0.00027(5) 0.00150(5) -0.00248(5)
N11 0.0181(15) 0.0186(14) 0.0207(14) -0.0012(11) 0.0006(11) -0.0012(11)
N12 0.0229(15) 0.0180(14) 0.0191(14) -0.0036(11) 0.0035(11) -0.0017(11)
N21 0.0183(14) 0.0154(14) 0.0251(15) -0.0066(11) 0.0023(11) -0.0021(11)
N22 0.0197(15) 0.0173(14) 0.0239(15) -0.0026(11) 0.0053(11) -0.0036(11)
N31 0.0198(15) 0.0232(15) 0.0204(14) -0.0061(12) 0.0028(11) -0.0038(12)
N32 0.0163(14) 0.0270(16) 0.0215(15) 0.0044(12) -0.0010(11) -0.0032(12)
N41 0.0180(15) 0.0262(16) 0.0197(14) 0.0005(12) 0.0029(11) -0.0046(12)
N42 0.0159(14) 0.0261(16) 0.0220(15) -0.0010(12) 0.0042(11) -0.0031(12)
N51 0.0128(13) 0.0153(13) 0.0152(13) 0.0001(10) 0.0016(10) -0.0019(10)
N52 0.0142(13) 0.0167(13) 0.0160(13) -0.0020(10) 0.0021(10) 0.0002(10)
N61 0.0130(13) 0.0159(13) 0.0209(14) -0.0009(11) 0.0015(10) -0.0044(11)
N62 0.0140(13) 0.0166(14) 0.0204(14) 0.0006(10) 0.0051(11) -0.0039(10)
N71 0.0141(13) 0.0127(13) 0.0231(14) -0.0007(11) 0.0023(11) -0.0013(10)
N72 0.0151(13) 0.0188(14) 0.0194(14) 0.0021(11) 0.0022(11) -0.0036(11)
N81 0.0130(13) 0.0134(13) 0.0192(13) -0.0003(10) 0.0030(10) 0.0006(10)
N82 0.0130(13) 0.0136(13) 0.0191(13) -0.0013(10) 0.0027(10) -0.0013(10)
C13 0.037(2) 0.031(2) 0.0192(17) 0.0017(15) 0.0100(16) -0.0010(17)
C14 0.041(2) 0.033(2) 0.0196(18) 0.0043(15) -0.0051(16) 0.0016(18)
C15 0.0251(19) 0.0258(19) 0.0270(19) -0.0006(15) -0.0063(15) -0.0019(15)
C23 0.0199(17) 0.0234(18) 0.0254(18) -0.0016(14) 0.0055(14) 0.0038(14)
C24 0.030(2) 0.0193(17) 0.0262(18) -0.0057(14) 0.0032(15) 0.0046(14)
C25 0.0249(18) 0.0154(16) 0.0255(18) -0.0058(13) -0.0026(14) -0.0010(13)
C33 0.0171(18) 0.058(3) 0.0242(19) 0.0069(18) -0.0033(15) -0.0061(18)
C34 0.023(2) 0.068(3) 0.029(2) -0.020(2) 0.0012(16) -0.016(2)
C35 0.0206(18) 0.036(2) 0.035(2) -0.0190(17) 0.0113(16) -0.0132(16)
C43 0.0174(17) 0.037(2) 0.0307(19) -0.0114(17) 0.0084(14) -0.0028(15)
C44 0.026(2) 0.057(3) 0.0210(19) -0.0005(18) 0.0088(15) -0.0105(19)
C45 0.0228(19) 0.037(2) 0.0219(18) 0.0051(15) -0.0018(14) -0.0123(16)
C53 0.0217(17) 0.0166(16) 0.0226(17) -0.0052(13) 0.0051(13) 0.0012(13)
C54 0.0211(18) 0.0152(16) 0.0300(19) 0.0008(13) 0.0066(14) 0.0037(13)
C55 0.0143(15) 0.0198(16) 0.0209(16) 0.0032(13) 0.0039(12) 0.0005(13)
C63 0.0169(16) 0.0271(19) 0.0230(17) 0.0050(14) 0.0026(13) -0.0062(14)
C64 0.0169(17) 0.030(2) 0.034(2) 0.0045(16) 0.0021(15) -0.0105(15)
C65 0.0160(16) 0.0221(18) 0.0280(18) 0.0000(14) -0.0009(13) -0.0048(13)
C73 0.0195(17) 0.0231(18) 0.0272(19) 0.0082(14) 0.0012(14) 0.0006(14)
C74 0.0260(19) 0.0180(17) 0.035(2) 0.0081(15) 0.0013(16) 0.0051(14)
C75 0.0233(18) 0.0138(16) 0.0302(19) -0.0012(13) 0.0041(14) 0.0007(13)
C83 0.0140(15) 0.0215(17) 0.0234(17) 0.0016(13) -0.0006(13) -0.0036(13)
C84 0.0110(15) 0.0236(18) 0.0314(19) 0.0037(14) 0.0052(13) -0.0042(13)
C85 0.0183(17) 0.0172(16) 0.0250(17) 0.0023(13) 0.0091(13) 0.0002(13)

loop_
_atom_type_symbol
_atom_type_description
_atom_type_scat_dispersion_real
_atom_type_scat_dispersion_imag
_atom_type_scat_source
C C 0.0033 0.0016 'International Tables Vol C Tables 4.2.6.8 and 6.1.1.4'
H H 0.0000 0.0000 'International Tables Vol C Tables 4.2.6.8 and 6.1.1.4'
N N 0.0061 0.0033 'International Tables Vol C Tables 4.2.6.8 and 6.1.1.4'
Ta Ta -0.7052 6.5227 'International Tables Vol C Tables 4.2.6.8 and 6.1.1.4'

loop_
_geom_angle_atom_site_label_1
_geom_angle_atom_site_label_2
_geom_angle_atom_site_label_3
_geom_angle
_geom_angle_site_symmetry_1
_geom_angle_site_symmetry_3
_geom_angle_publ_flag
N11 Ta1 Ta2 134.00(8) . . ?
N11 Ta1 N12 36.29(11) . . ?
N11 Ta1 N21 79.82(11) . . ?
N11 Ta1 N51 75.60(10) . . ?
N11 Ta1 N71 152.33(10) . . ?
N12 Ta1 Ta2 134.26(7) . . ?
N12 Ta1 N21 89.80(11) . . ?
N12 Ta1 N51 75.12(10) . . ?
N12 Ta1 N71 154.74(10) . . ?
N21 Ta1 Ta2 135.92(8) . . ?
N21 Ta1 N51 154.12(10) . . ?
N21 Ta1 N71 76.18(11) . . ?
N22 Ta1 Ta2 133.60(8) . . ?
N22 Ta1 N11 92.38(11) . . ?
N22 Ta1 N12 80.08(11) . . ?
N22 Ta1 N21 36.24(10) . . ?
N22 Ta1 N51 151.67(10) . . ?
N22 Ta1 N71 76.21(11) . . ?
N51 Ta1 Ta2 62.55(7) . . ?
N51 Ta1 N71 124.99(10) . . ?
N61 Ta1 Ta2 68.14(8) . . ?
N61 Ta1 N11 88.32(11) . . ?
N61 Ta1 N12 123.36(11) . . ?
N61 Ta1 N21 90.08(11) . . ?
N61 Ta1 N22 124.57(11) . . ?
N61 Ta1 N51 81.30(10) . . ?
N61 Ta1 N71 78.23(10) . . ?
N71 Ta1 Ta2 62.44(7) . . ?
N81 Ta1 Ta2 67.98(8) . . ?
N81 Ta1 N11 125.31(11) . . ?
N81 Ta1 N12 90.14(11) . . ?
N81 Ta1 N21 120.35(11) . . ?
N81 Ta1 N22 85.34(11) . . ?
N81 Ta1 N51 81.27(10) . . ?
N81 Ta1 N61 136.03(10) . . ?
N81 Ta1 N71 79.45(10) . . ?
N31 Ta2 Ta1 133.11(8) . . ?
N31 Ta2 N32 36.36(11) . . ?
N31 Ta2 N41 92.95(11) . . ?
N31 Ta2 N42 79.98(11) . . ?
N31 Ta2 N62 153.27(11) . . ?
N31 Ta2 N82 75.07(10) . . ?
N32 Ta2 Ta1 135.83(8) . . ?
N32 Ta2 N41 79.61(11) . . ?
N32 Ta2 N42 88.72(11) . . ?
N32 Ta2 N62 153.23(11) . . ?
N32 Ta2 N82 76.20(11) . . ?
N41 Ta2 Ta1 133.93(8) . . ?
N41 Ta2 N42 35.92(11) . . ?
N41 Ta2 N62 75.37(11) . . ?
N41 Ta2 N82 152.49(11) . . ?
N42 Ta2 Ta1 135.45(8) . . ?
N42 Ta2 N62 76.57(11) . . ?
N42 Ta2 N82 153.66(10) . . ?
N52 Ta2 Ta1 67.98(7) . . ?
N52 Ta2 N31 86.47(11) . . ?
N52 Ta2 N32 121.92(11) . . ?
N52 Ta2 N41 124.33(11) . . ?
N52 Ta2 N42 89.97(11) . . ?
N52 Ta2 N62 80.89(10) . . ?
N52 Ta2 N82 80.29(10) . . ?
N62 Ta2 Ta1 62.43(7) . . ?
N72 Ta2 Ta1 68.19(8) . . ?
N72 Ta2 N31 124.47(11) . . ?
N72 Ta2 N32 90.01(11) . . ?
N72 Ta2 N41 87.69(11) . . ?
N72 Ta2 N42 122.62(11) . . ?
N72 Ta2 N52 136.16(10) . . ?
N72 Ta2 N62 79.72(10) . . ?
N72 Ta2 N82 79.48(10) . . ?
N82 Ta2 Ta1 62.68(7) . . ?
N82 Ta2 N62 125.10(10) . . ?
N12 N11 Ta1 72.11(18) . . ?
C15 N11 Ta1 174.8(3) . . ?
C15 N11 N12 109.0(3) . . ?
N11 N12 Ta1 71.60(18) . . ?
C13 N12 Ta1 174.3(3) . . ?
C13 N12 N11 107.7(3) . . ?
N22 N21 Ta1 70.57(17) . . ?
C25 N21 Ta1 177.9(3) . . ?
C25 N21 N22 108.3(3) . . ?
N21 N22 Ta1 73.18(17) . . ?
C23 N22 Ta1 177.1(3) . . ?
C23 N22 N21 109.0(3) . . ?
N32 N31 Ta2 71.94(18) . . ?
C35 N31 Ta2 178.7(3) . . ?
C35 N31 N32 108.6(3) . . ?
N31 N32 Ta2 71.70(17) . . ?
C33 N32 Ta2 178.8(3) . . ?
C33 N32 N31 107.8(3) . . ?
N42 N41 Ta2 72.45(17) . . ?
C45 N41 Ta2 178.4(3) . . ?
C45 N41 N42 109.0(3) . . ?
N41 N42 Ta2 71.63(18) . . ?
C43 N42 Ta2 178.6(3) . . ?
C43 N42 N41 108.6(3) . . ?
N52 N51 Ta1 116.57(19) . . ?
C55 N51 Ta1 136.4(2) . . ?
C55 N51 N52 106.9(3) . . ?
N51 N52 Ta2 112.86(19) . . ?
C53 N52 Ta2 137.8(2) . . ?
C53 N52 N51 109.3(3) . . ?
N62 N61 Ta1 113.03(19) . . ?
C65 N61 Ta1 137.6(2) . . ?
C65 N61 N62 109.2(3) . . ?
N61 N62 Ta2 116.32(19) . . ?
C63 N62 Ta2 135.8(2) . . ?
C63 N62 N61 107.3(3) . . ?
N72 N71 Ta1 116.4(2) . . ?
C75 N71 Ta1 135.8(2) . . ?
C75 N71 N72 107.7(3) . . ?
N71 N72 Ta2 112.9(2) . . ?
C73 N72 Ta2 138.4(2) . . ?
C73 N72 N71 108.6(3) . . ?
N82 N81 Ta1 113.3(2) . . ?
C85 N81 Ta1 137.8(2) . . ?
C85 N81 N82 108.6(3) . . ?
N81 N82 Ta2 116.03(19) . . ?
C83 N82 Ta2 136.3(2) . . ?
C83 N82 N81 107.5(3) . . ?
N12 C13 H13 125.0 . . ?
N12 C13 C14 110.1(3) . . ?
C14 C13 H13 125.0 . . ?
C13 C14 H14 127.6 . . ?
C13 C14 C15 104.8(3) . . ?
C15 C14 H14 127.6 . . ?
N11 C15 C14 108.4(3) . . ?
N11 C15 H15 125.8 . . ?
C14 C15 H15 125.8 . . ?
N22 C23 H23 125.6 . . ?
N22 C23 C24 108.7(3) . . ?
C24 C23 H23 125.6 . . ?
C23 C24 H24 127.6 . . ?
C23 C24 C25 104.9(3) . . ?
C25 C24 H24 127.6 . . ?
N21 C25 C24 109.0(3) . . ?
N21 C25 H25 125.5 . . ?
C24 C25 H25 125.5 . . ?
N32 C33 H33 125.4 . . ?
N32 C33 C34 109.2(4) . . ?
C34 C33 H33 125.4 . . ?
C33 C34 H34 127.3 . . ?
C35 C34 C33 105.3(3) . . ?
C35 C34 H34 127.3 . . ?
N31 C35 C34 109.1(4) . . ?
N31 C35 H35 125.5 . . ?
C34 C35 H35 125.5 . . ?
N42 C43 H43 125.8 . . ?
N42 C43 C44 108.4(4) . . ?
C44 C43 H43 125.8 . . ?
C43 C44 H44 127.3 . . ?
C45 C44 C43 105.3(3) . . ?
C45 C44 H44 127.3 . . ?
N41 C45 C44 108.7(4) . . ?
N41 C45 H45 125.7 . . ?
C44 C45 H45 125.7 . . ?
N52 C53 H53 125.3 . . ?
N52 C53 C54 109.4(3) . . ?
C54 C53 H53 125.3 . . ?
C53 C54 H54 127.8 . . ?
C53 C54 C55 104.4(3) . . ?
C55 C54 H54 127.8 . . ?
N51 C55 C54 109.9(3) . . ?
N51 C55 H55 125.1 . . ?
C54 C55 H55 125.1 . . ?
N62 C63 H63 125.1 . . ?
N62 C63 C64 109.7(3) . . ?
C64 C63 H63 125.1 . . ?
C63 C64 H64 127.4 . . ?
C63 C64 C65 105.2(3) . . ?
C65 C64 H64 127.4 . . ?
N61 C65 C64 108.5(3) . . ?
N61 C65 H65 125.7 . . ?
C64 C65 H65 125.7 . . ?
N72 C73 H73 125.4 . . ?
N72 C73 C74 109.1(3) . . ?
C74 C73 H73 125.4 . . ?
C73 C74 H74 127.6 . . ?
C73 C74 C75 104.7(3) . . ?
C75 C74 H74 127.6 . . ?
N71 C75 C74 109.8(3) . . ?
N71 C75 H75 125.1 . . ?
C74 C75 H75 125.1 . . ?
N82 C83 H83 125.1 . . ?
N82 C83 C84 109.9(3) . . ?
C84 C83 H83 125.1 . . ?
C83 C84 H84 127.5 . . ?
C85 C84 C83 105.0(3) . . ?
C85 C84 H84 127.5 . . ?
N81 C85 C84 109.0(3) . . ?
N81 C85 H85 125.5 . . ?
C84 C85 H85 125.5 . . ?

loop_
_geom_bond_atom_site_label_1
_geom_bond_atom_site_label_2
_geom_bond_distance
_geom_bond_site_symmetry_2
_geom_bond_publ_flag
Ta1 Ta2 3.1895(7) . ?
Ta1 N11 2.183(3) . ?
Ta1 N12 2.189(3) . ?
Ta1 N21 2.192(3) . ?
Ta1 N22 2.159(3) . ?
Ta1 N51 2.248(3) . ?
Ta1 N61 2.126(3) . ?
Ta1 N71 2.258(3) . ?
Ta1 N81 2.122(3) . ?
Ta2 N31 2.169(3) . ?
Ta2 N32 2.172(3) . ?
Ta2 N41 2.179(3) . ?
Ta2 N42 2.189(3) . ?
Ta2 N52 2.130(3) . ?
Ta2 N62 2.258(3) . ?
Ta2 N72 2.128(3) . ?
Ta2 N82 2.248(3) . ?
N11 N12 1.361(4) . ?
N11 C15 1.338(5) . ?
N12 C13 1.328(5) . ?
N21 N22 1.354(4) . ?
N21 C25 1.331(4) . ?
N22 C23 1.334(4) . ?
N31 N32 1.354(4) . ?
N31 C35 1.337(4) . ?
N32 C33 1.342(5) . ?
N41 N42 1.347(4) . ?
N41 C45 1.333(5) . ?
N42 C43 1.337(5) . ?
N51 N52 1.355(4) . ?
N51 C55 1.349(4) . ?
N52 C53 1.337(4) . ?
N61 N62 1.354(4) . ?
N61 C65 1.344(4) . ?
N62 C63 1.345(4) . ?
N71 N72 1.354(4) . ?
N71 C75 1.338(4) . ?
N72 C73 1.349(4) . ?
N81 N82 1.363(4) . ?
N81 C85 1.344(4) . ?
N82 C83 1.339(4) . ?
C13 H13 0.9500 . ?
C13 C14 1.382(6) . ?
C14 H14 0.9500 . ?
C14 C15 1.393(6) . ?
C15 H15 0.9500 . ?
C23 H23 0.9500 . ?
C23 C24 1.388(5) . ?
C24 H24 0.9500 . ?
C24 C25 1.397(5) . ?
C25 H25 0.9500 . ?
C33 H33 0.9500 . ?
C33 C34 1.380(7) . ?
C34 H34 0.9500 . ?
C34 C35 1.376(6) . ?
C35 H35 0.9500 . ?
C43 H43 0.9500 . ?
C43 C44 1.392(6) . ?
C44 H44 0.9500 . ?
C44 C45 1.384(6) . ?
C45 H45 0.9500 . ?
C53 H53 0.9500 . ?
C53 C54 1.380(5) . ?
C54 H54 0.9500 . ?
C54 C55 1.391(5) . ?
C55 H55 0.9500 . ?
C63 H63 0.9500 . ?
C63 C64 1.381(5) . ?
C64 H64 0.9500 . ?
C64 C65 1.383(5) . ?
C65 H65 0.9500 . ?
C73 H73 0.9500 . ?
C73 C74 1.379(5) . ?
C74 H74 0.9500 . ?
C74 C75 1.390(5) . ?
C75 H75 0.9500 . ?
C83 H83 0.9500 . ?
C83 C84 1.385(5) . ?
C84 H84 0.9500 . ?
C84 C85 1.381(5) . ?
C85 H85 0.9500 . ?
